data_7016937
loop_
_publ_author_name
'Meker, Sigalit'
'Manna, Cesar M.'
'Peri, Dani'
'Tshuva, Edit Y.'

_publ_section_title
;
 Major impact of N-methylation on cytotoxicity and hydrolysis of salan
 Ti(IV) complexes: sterics and electronics are intertwined.
;
_journal_issue 38
_journal_name_full 'Dalton transactions (Cambridge, England : 2003)'
_journal_page_first 9802
_journal_page_last 9809
_journal_paper_doi 10.1039/c1dt11108f
_journal_volume 40
_journal_year 2011
_chemical_formula_moiety 'C38 H45 Cl4 N4 O7 Ti2,0.5(C4 H10 O)'
_chemical_formula_sum 'C40 H50 Cl4 N4 O7.5 Ti2'
_chemical_formula_weight 944.44
_chemical_name_systematic
;
?
;
_space_group_IT_number 14
_symmetry_cell_setting monoclinic
_symmetry_space_group_name_Hall '-P 2ybc'
_symmetry_space_group_name_H-M 'P 1 21/c 1'
_atom_sites_solution_hydrogens geom
_atom_sites_solution_primary direct
_atom_sites_solution_secondary difmap
_audit_creation_method SHELXL-97
_cell_angle_alpha 90.00
_cell_angle_beta 95.966(2)
_cell_angle_gamma 90.00
_cell_formula_units_Z 4
_cell_length_a 13.0593(13)
_cell_length_b 23.948(2)
_cell_length_c 15.3506(16)
_cell_measurement_temperature 173(1)
_cell_volume 4774.8(8)
_computing_cell_refinement 'Bruker SMART'
_computing_data_collection 'Bruker SMART'
_computing_data_reduction 'Bruker SAINT'
_computing_molecular_graphics 'Bruker SHELXTL'
_computing_publication_material 'Bruker SHELXTL'
_computing_structure_refinement 'SHELXL-97 (Sheldrick, 1997)'
_computing_structure_solution 'SHELXS-97 (Sheldrick, 1990)'
_diffrn_ambient_temperature 173(1)
_diffrn_measured_fraction_theta_full 0.998
_diffrn_measured_fraction_theta_max 0.998
_diffrn_measurement_device_type 'CCD area detector'
_diffrn_measurement_method 'phi and omega scans'
_diffrn_radiation_monochromator graphite
_diffrn_radiation_source 'fine-focus sealed tube'
_diffrn_radiation_type MoK\a
_diffrn_radiation_wavelength 0.71073
_diffrn_reflns_av_R_equivalents 0.0316
_diffrn_reflns_av_sigmaI/netI 0.0245
_diffrn_reflns_limit_h_max 16
_diffrn_reflns_limit_h_min -16
_diffrn_reflns_limit_k_max 30
_diffrn_reflns_limit_k_min -30
_diffrn_reflns_limit_l_max 19
_diffrn_reflns_limit_l_min -19
_diffrn_reflns_number 51349
_diffrn_reflns_theta_full 27.00
_diffrn_reflns_theta_max 27.00
_diffrn_reflns_theta_min 2.16
_exptl_absorpt_coefficient_mu 0.607
_exptl_absorpt_correction_type none
_exptl_crystal_colour 'pale yellow'
_exptl_crystal_density_diffrn 1.314
_exptl_crystal_density_method 'not measured'
_exptl_crystal_description shapeless
_exptl_crystal_F_000 1960
_exptl_crystal_size_max 0.40
_exptl_crystal_size_mid 0.36
_exptl_crystal_size_min 0.30
_refine_diff_density_max 1.314
_refine_diff_density_min -0.332
_refine_diff_density_rms 0.127
_refine_ls_extinction_method none
_refine_ls_goodness_of_fit_ref 1.103
_refine_ls_hydrogen_treatment mixed
_refine_ls_matrix_type full
_refine_ls_number_parameters 556
_refine_ls_number_reflns 10419
_refine_ls_number_restraints 0
_refine_ls_restrained_S_all 1.103
_refine_ls_R_factor_all 0.0662
_refine_ls_R_factor_gt 0.0555
_refine_ls_shift/su_max 0.007
_refine_ls_shift/su_mean 0.000
_refine_ls_structure_factor_coef Fsqd
_refine_ls_weighting_details 'calc w=1/[\s^2^(Fo^2^)+(0.1233P)^2^+0.7828P] where P=(Fo^2^+2Fc^2^)/3'
_refine_ls_weighting_scheme calc
_refine_ls_wR_factor_gt 0.1667
_refine_ls_wR_factor_ref 0.1760
_reflns_number_gt 8611
_reflns_number_total 10419
_reflns_threshold_expression >2sigma(I)
_cod_data_source_file c1dt11108f.txt
_cod_data_source_block L42Ti2(OiPr)2(m-O)
_cod_depositor_comments
;
The following automatic conversions were performed:

'_symmetry_cell_setting' value 'Monoclinic' changed to 'monoclinic'
according to /home/saulius/struct/CIF-dictionaries/cif_core.dic
dictionary named 'cif_core.dic' version 2.4.1 from 2010-06-29.

Automatic conversion script
Id: cif_fix_values 1715 2011-07-08 13:25:40Z adriana 
;
_cod_original_sg_symbol_H-M P2(1)/c
_cod_original_formula_sum 'C40 H50 Cl4 N4 O7.50 Ti2'
_cod_database_code 7016937

loop_
_symmetry_equiv_pos_as_xyz
'x, y, z'
'-x, y+1/2, -z+1/2'
'-x, -y, -z'
'x, -y-1/2, z-1/2'

loop_
_atom_site_label
_atom_site_type_symbol
_atom_site_fract_x
_atom_site_fract_y
_atom_site_fract_z
_atom_site_U_iso_or_equiv
_atom_site_adp_type
_atom_site_occupancy
_atom_site_symmetry_multiplicity
_atom_site_calc_flag
_atom_site_refinement_flags
C1 C 0.3824(2) 0.58864(11) 0.83719(16) 0.0411(6) Uani 1 1 d .
C2 C 0.3947(3) 0.64415(12) 0.8666(2) 0.0522(8) Uani 1 1 d .
C3 C 0.4755(3) 0.65912(16) 0.9273(2) 0.0682(11) Uani 1 1 d .
H3 H 0.4829 0.6968 0.9463 0.082 Uiso 1 1 calc R
C4 C 0.5454(3) 0.61955(18) 0.9603(2) 0.0708(11) Uani 1 1 d .
H4 H 0.6013 0.6300 1.0018 0.085 Uiso 1 1 calc R
C5 C 0.5345(3) 0.56473(16) 0.93327(19) 0.0593(9) Uani 1 1 d .
H5 H 0.5828 0.5375 0.9564 0.071 Uiso 1 1 calc R
C6 C 0.4529(2) 0.54888(12) 0.87211(16) 0.0459(7) Uani 1 1 d .
C7 C 0.4393(2) 0.48913(11) 0.84256(17) 0.0427(6) Uani 1 1 d .
H7A H 0.5022 0.4677 0.8625 0.051 Uiso 1 1 calc R
H7B H 0.3811 0.4724 0.8698 0.051 Uiso 1 1 calc R
C8 C 0.5073(2) 0.50485(11) 0.70083(17) 0.0374(6) Uani 1 1 d .
H8A H 0.5599 0.4751 0.7012 0.045 Uiso 1 1 calc R
H8B H 0.5392 0.5376 0.7322 0.045 Uiso 1 1 calc R
C9 C 0.47090(19) 0.52067(10) 0.60788(16) 0.0320(5) Uani 1 1 d .
H9A H 0.5272 0.5389 0.5801 0.038 Uiso 1 1 calc R
H9B H 0.4491 0.4869 0.5735 0.038 Uiso 1 1 calc R
C10 C 0.3375(2) 0.57492(10) 0.52082(15) 0.0339(5) Uani 1 1 d .
H10A H 0.3037 0.5419 0.4916 0.041 Uiso 1 1 calc R
H10B H 0.3925 0.5876 0.4856 0.041 Uiso 1 1 calc R
C11 C 0.2598(2) 0.62094(10) 0.52603(16) 0.0341(5) Uani 1 1 d .
C12 C 0.2634(2) 0.66951(13) 0.4763(2) 0.0483(7) Uani 1 1 d .
H12 H 0.3148 0.6733 0.4373 0.058 Uiso 1 1 calc R
C13 C 0.1937(3) 0.71200(14) 0.4829(2) 0.0574(9) Uani 1 1 d .
H13 H 0.1962 0.7444 0.4474 0.069 Uiso 1 1 calc R
C14 C 0.1205(2) 0.70774(12) 0.5409(2) 0.0484(7) Uani 1 1 d .
H14 H 0.0725 0.7371 0.5460 0.058 Uiso 1 1 calc R
C15 C 0.11748(19) 0.66007(10) 0.59170(17) 0.0340(5) Uani 1 1 d .
C16 C 0.18364(18) 0.61510(9) 0.58346(15) 0.0293(5) Uani 1 1 d .
C17 C 0.1489(2) 0.49364(11) 0.84345(17) 0.0414(6) Uani 1 1 d .
H17 H 0.2026 0.5152 0.8806 0.050 Uiso 1 1 calc R
C18 C 0.0558(4) 0.52920(19) 0.8265(3) 0.0829(13) Uani 1 1 d .
H18A H 0.0735 0.5633 0.7962 0.124 Uiso 1 1 calc R
H18B H 0.0301 0.5390 0.8822 0.124 Uiso 1 1 calc R
H18C H 0.0025 0.5087 0.7899 0.124 Uiso 1 1 calc R
C19 C 0.1276(4) 0.44031(15) 0.8907(2) 0.0795(13) Uani 1 1 d .
H19A H 0.0728 0.4195 0.8564 0.119 Uiso 1 1 calc R
H19B H 0.1059 0.4493 0.9483 0.119 Uiso 1 1 calc R
H19C H 0.1903 0.4175 0.8981 0.119 Uiso 1 1 calc R
C20 C 0.17064(19) 0.27277(9) 0.57787(15) 0.0300(5) Uani 1 1 d .
C21 C 0.1515(2) 0.22658(10) 0.52202(17) 0.0345(5) Uani 1 1 d .
C22 C 0.0774(2) 0.18711(10) 0.5367(2) 0.0430(6) Uani 1 1 d .
H22 H 0.0659 0.1561 0.4984 0.052 Uiso 1 1 calc R
C23 C 0.0204(2) 0.19305(11) 0.6071(2) 0.0463(7) Uani 1 1 d .
H23 H -0.0297 0.1659 0.6179 0.056 Uiso 1 1 calc R
C24 C 0.0369(2) 0.23913(11) 0.66218(19) 0.0410(6) Uani 1 1 d .
H24 H -0.0034 0.2436 0.7098 0.049 Uiso 1 1 calc R
C25 C 0.1116(2) 0.27866(9) 0.64838(16) 0.0337(5) Uani 1 1 d .
C26 C 0.1316(2) 0.32782(10) 0.70886(16) 0.0357(5) Uani 1 1 d .
H26A H 0.0757 0.3305 0.7476 0.043 Uiso 1 1 calc R
H26B H 0.1971 0.3219 0.7463 0.043 Uiso 1 1 calc R
C27 C 0.03820(19) 0.39553(10) 0.60863(18) 0.0359(5) Uani 1 1 d .
H27A H -0.0065 0.4156 0.6465 0.043 Uiso 1 1 calc R
H27B H 0.0023 0.3610 0.5872 0.043 Uiso 1 1 calc R
C28 C 0.05795(19) 0.43187(10) 0.53210(17) 0.0345(5) Uani 1 1 d .
H28A H -0.0060 0.4363 0.4921 0.041 Uiso 1 1 calc R
H28B H 0.0814 0.4693 0.5529 0.041 Uiso 1 1 calc R
C29 C 0.1658(2) 0.43712(10) 0.40988(16) 0.0359(5) Uani 1 1 d .
H29A H 0.2012 0.4720 0.4304 0.043 Uiso 1 1 calc R
H29B H 0.1027 0.4473 0.3718 0.043 Uiso 1 1 calc R
C30 C 0.2354(2) 0.40306(11) 0.35869(16) 0.0382(6) Uani 1 1 d .
C31 C 0.2120(3) 0.39249(15) 0.26926(18) 0.0512(7) Uani 1 1 d .
H31 H 0.1510 0.4077 0.2393 0.061 Uiso 1 1 calc R
C32 C 0.2761(3) 0.36023(16) 0.2237(2) 0.0593(9) Uani 1 1 d .
H32 H 0.2593 0.3538 0.1628 0.071 Uiso 1 1 calc R
C33 C 0.3641(3) 0.33744(14) 0.2662(2) 0.0520(8) Uani 1 1 d .
H33 H 0.4088 0.3156 0.2348 0.062 Uiso 1 1 calc R
C34 C 0.3871(2) 0.34671(11) 0.35556(17) 0.0384(6) Uani 1 1 d .
C35 C 0.3253(2) 0.38022(10) 0.40297(15) 0.0324(5) Uani 1 1 d .
C36 C 0.4211(2) 0.32492(11) 0.71471(18) 0.0415(6) Uani 1 1 d .
H36 H 0.3745 0.2920 0.7033 0.050 Uiso 1 1 calc R
C37 C 0.5148(4) 0.3159(2) 0.6697(3) 0.0949(17) Uani 1 1 d .
H37A H 0.4951 0.3102 0.6069 0.142 Uiso 1 1 calc R
H37B H 0.5516 0.2829 0.6942 0.142 Uiso 1 1 calc R
H37C H 0.5596 0.3487 0.6780 0.142 Uiso 1 1 calc R
C38 C 0.4450(3) 0.33181(14) 0.8119(2) 0.0605(9) Uani 1 1 d .
H38A H 0.4969 0.3611 0.8239 0.091 Uiso 1 1 calc R
H38B H 0.4715 0.2965 0.8376 0.091 Uiso 1 1 calc R
H38C H 0.3821 0.3422 0.8377 0.091 Uiso 1 1 calc R
C39 C 0.7490(13) 0.4247(6) 0.9302(7) 0.134(6) Uani 0.50 1 d P
H39A H 0.7996 0.4120 0.9786 0.161 Uiso 0.50 1 calc PR
H39B H 0.6780 0.4193 0.9459 0.161 Uiso 0.50 1 calc PR
C40 C 0.7682(10) 0.4819(8) 0.9017(10) 0.155(7) Uani 0.50 1 d P
H40A H 0.7935 0.5046 0.9526 0.233 Uiso 0.50 1 calc PR
H40B H 0.7041 0.4980 0.8737 0.233 Uiso 0.50 1 calc PR
H40C H 0.8200 0.4813 0.8598 0.233 Uiso 0.50 1 calc PR
C41 C 0.7791(11) 0.3418(6) 0.8682(12) 0.153(7) Uani 0.50 1 d P
H41A H 0.7133 0.3253 0.8825 0.183 Uiso 0.50 1 calc PR
H41B H 0.8308 0.3372 0.9196 0.183 Uiso 0.50 1 calc PR
C42 C 0.8147(12) 0.3124(6) 0.7904(9) 0.133(5) Uani 0.50 1 d P
H42A H 0.8187 0.3393 0.7426 0.200 Uiso 0.50 1 calc PR
H42B H 0.7659 0.2827 0.7712 0.200 Uiso 0.50 1 calc PR
H42C H 0.8829 0.2962 0.8066 0.200 Uiso 0.50 1 calc PR
Cl1 Cl 0.30561(8) 0.69318(3) 0.82313(7) 0.0705(3) Uani 1 1 d .
Cl2 Cl 0.02734(5) 0.65592(3) 0.66671(4) 0.04040(17) Uani 1 1 d .
Cl3 Cl 0.22315(6) 0.21993(3) 0.43390(5) 0.0519(2) Uani 1 1 d .
Cl4 Cl 0.49668(5) 0.31604(3) 0.40948(5) 0.04601(19) Uani 1 1 d .
N1 N 0.41903(17) 0.48488(8) 0.74576(13) 0.0330(5) Uani 1 1 d .
H1N H 0.407(2) 0.4528(13) 0.734(2) 0.040 Uiso 1 1 d .
N2 N 0.38313(15) 0.55948(8) 0.61004(12) 0.0290(4) Uani 1 1 d .
N3 N 0.13750(17) 0.38108(8) 0.65988(14) 0.0307(4) Uani 1 1 d .
H3N H 0.156(2) 0.4062(13) 0.6914(19) 0.037 Uiso 1 1 d .
N4 N 0.13799(16) 0.40473(8) 0.48590(13) 0.0311(4) Uani 1 1 d .
H4N H 0.113(2) 0.3718(13) 0.4708(19) 0.037 Uiso 1 1 d .
O1 O 0.26792(12) 0.46226(6) 0.61120(10) 0.0271(3) Uani 1 1 d .
O2 O 0.30462(15) 0.57609(7) 0.77777(11) 0.0376(4) Uani 1 1 d .
O3 O 0.17334(13) 0.56804(6) 0.62799(11) 0.0307(4) Uani 1 1 d .
O4 O 0.18842(14) 0.48010(7) 0.76338(11) 0.0334(4) Uani 1 1 d .
O5 O 0.24357(13) 0.30956(6) 0.56297(11) 0.0311(4) Uani 1 1 d .
O6 O 0.35149(13) 0.39108(7) 0.48791(10) 0.0300(4) Uani 1 1 d .
O7 O 0.36911(13) 0.37358(6) 0.68016(11) 0.0305(4) Uani 1 1 d .
O8 O 0.7650(10) 0.4003(3) 0.8481(5) 0.162(5) Uani 0.50 1 d P
Ti1 Ti 0.26817(3) 0.519423(15) 0.69077(3) 0.02638(13) Uani 1 1 d .
Ti2 Ti 0.27364(3) 0.387348(15) 0.58530(3) 0.02469(13) Uani 1 1 d .

loop_
_atom_site_aniso_label
_atom_site_aniso_U_11
_atom_site_aniso_U_22
_atom_site_aniso_U_33
_atom_site_aniso_U_23
_atom_site_aniso_U_13
_atom_site_aniso_U_12
C1 0.0620(17) 0.0328(13) 0.0300(12) -0.0111(10) 0.0116(12) -0.0125(12)
C2 0.078(2) 0.0353(15) 0.0463(16) -0.0185(12) 0.0183(15) -0.0150(14)
C3 0.103(3) 0.053(2) 0.0495(18) -0.0283(16) 0.0091(19) -0.026(2)
C4 0.093(3) 0.078(3) 0.0394(17) -0.0219(17) -0.0015(17) -0.034(2)
C5 0.079(2) 0.066(2) 0.0315(14) -0.0113(14) -0.0050(14) -0.0187(18)
C6 0.0666(19) 0.0439(16) 0.0265(12) -0.0072(11) 0.0016(12) -0.0136(13)
C7 0.0595(17) 0.0343(14) 0.0320(13) 0.0011(10) -0.0058(12) -0.0057(12)
C8 0.0393(13) 0.0304(12) 0.0417(14) -0.0066(10) -0.0001(11) 0.0008(10)
C9 0.0359(12) 0.0242(11) 0.0365(12) -0.0048(9) 0.0070(10) -0.0029(9)
C10 0.0416(13) 0.0313(12) 0.0294(11) 0.0017(9) 0.0067(10) -0.0032(10)
C11 0.0390(13) 0.0278(12) 0.0353(12) 0.0046(10) 0.0032(10) -0.0017(10)
C12 0.0444(15) 0.0478(17) 0.0530(17) 0.0245(13) 0.0060(13) 0.0017(13)
C13 0.0561(18) 0.0425(17) 0.074(2) 0.0321(16) 0.0073(16) 0.0028(14)
C14 0.0445(15) 0.0301(14) 0.0690(19) 0.0139(13) -0.0011(14) 0.0044(11)
C15 0.0367(13) 0.0246(11) 0.0404(13) 0.0006(10) 0.0018(10) -0.0014(9)
C16 0.0362(12) 0.0187(10) 0.0321(11) 0.0005(8) -0.0009(9) -0.0027(9)
C17 0.0643(18) 0.0294(13) 0.0334(13) -0.0002(10) 0.0190(12) -0.0008(12)
C18 0.103(3) 0.081(3) 0.072(2) 0.017(2) 0.046(2) 0.043(2)
C19 0.145(4) 0.0415(18) 0.062(2) 0.0107(16) 0.059(2) -0.001(2)
C20 0.0403(12) 0.0148(10) 0.0335(12) 0.0012(8) -0.0031(10) -0.0006(9)
C21 0.0449(14) 0.0205(11) 0.0368(12) -0.0040(9) -0.0023(10) 0.0010(10)
C22 0.0547(16) 0.0157(11) 0.0559(16) -0.0025(10) -0.0073(13) -0.0022(10)
C23 0.0536(17) 0.0212(12) 0.0630(18) 0.0079(12) 0.0011(14) -0.0091(11)
C24 0.0506(15) 0.0246(12) 0.0483(15) 0.0079(10) 0.0073(12) -0.0054(11)
C25 0.0448(14) 0.0194(11) 0.0363(12) 0.0050(9) 0.0008(10) -0.0031(9)
C26 0.0491(15) 0.0255(12) 0.0335(12) 0.0019(9) 0.0088(11) -0.0049(10)
C27 0.0358(13) 0.0251(11) 0.0474(14) -0.0035(10) 0.0071(11) 0.0001(10)
C28 0.0361(13) 0.0223(11) 0.0442(14) -0.0024(10) 0.0003(10) 0.0018(9)
C29 0.0423(14) 0.0288(12) 0.0350(12) 0.0041(10) -0.0035(10) -0.0018(10)
C30 0.0506(15) 0.0332(13) 0.0303(12) -0.0001(10) 0.0019(11) -0.0102(11)
C31 0.0570(18) 0.063(2) 0.0321(14) -0.0016(13) -0.0004(12) -0.0127(15)
C32 0.070(2) 0.077(2) 0.0311(14) -0.0155(15) 0.0044(14) -0.0167(18)
C33 0.0628(19) 0.0520(18) 0.0434(15) -0.0191(13) 0.0155(14) -0.0155(15)
C34 0.0459(14) 0.0302(13) 0.0405(13) -0.0102(10) 0.0109(11) -0.0123(11)
C35 0.0435(13) 0.0245(11) 0.0300(11) -0.0044(9) 0.0068(10) -0.0125(10)
C36 0.0559(16) 0.0217(12) 0.0445(14) 0.0020(10) -0.0067(12) 0.0091(11)
C37 0.094(3) 0.116(4) 0.077(3) 0.012(3) 0.019(2) 0.069(3)
C38 0.087(2) 0.0477(18) 0.0430(16) 0.0108(14) -0.0101(16) 0.0097(17)
C39 0.205(15) 0.106(10) 0.082(7) -0.023(7) -0.027(8) 0.062(10)
C40 0.101(9) 0.23(2) 0.132(11) -0.063(12) -0.024(8) 0.047(11)
C41 0.111(9) 0.095(9) 0.24(2) 0.052(11) -0.022(11) 0.025(8)
C42 0.151(12) 0.103(9) 0.135(11) -0.046(8) -0.036(9) 0.028(8)
Cl1 0.0949(7) 0.0294(4) 0.0888(6) -0.0248(4) 0.0172(5) -0.0066(4)
Cl2 0.0440(4) 0.0316(3) 0.0463(4) -0.0076(2) 0.0079(3) 0.0040(2)
Cl3 0.0699(5) 0.0362(4) 0.0505(4) -0.0197(3) 0.0116(3) -0.0057(3)
Cl4 0.0488(4) 0.0319(3) 0.0591(4) -0.0128(3) 0.0137(3) -0.0027(3)
N1 0.0465(12) 0.0191(9) 0.0320(10) -0.0039(8) -0.0027(9) -0.0036(8)
N2 0.0353(10) 0.0210(9) 0.0313(10) -0.0017(7) 0.0054(8) -0.0014(8)
N3 0.0425(11) 0.0182(9) 0.0317(10) -0.0038(8) 0.0060(9) -0.0042(8)
N4 0.0401(11) 0.0192(9) 0.0332(10) -0.0029(8) -0.0008(8) -0.0010(8)
O1 0.0361(8) 0.0161(7) 0.0286(8) -0.0005(6) 0.0015(6) -0.0009(6)
O2 0.0545(11) 0.0226(8) 0.0361(9) -0.0086(7) 0.0061(8) -0.0053(7)
O3 0.0385(9) 0.0170(7) 0.0379(9) 0.0011(6) 0.0099(7) -0.0005(6)
O4 0.0496(10) 0.0214(8) 0.0309(8) -0.0015(6) 0.0121(7) -0.0029(7)
O5 0.0411(9) 0.0176(7) 0.0349(9) -0.0044(6) 0.0060(7) -0.0025(6)
O6 0.0377(9) 0.0241(8) 0.0283(8) -0.0044(6) 0.0043(7) -0.0049(7)
O7 0.0407(9) 0.0188(7) 0.0310(8) -0.0001(6) -0.0010(7) 0.0029(6)
O8 0.341(15) 0.083(5) 0.069(4) -0.008(4) 0.053(7) -0.067(7)
Ti1 0.0379(2) 0.0147(2) 0.0270(2) -0.00218(14) 0.00565(17) -0.00205(15)
Ti2 0.0337(2) 0.0149(2) 0.0254(2) -0.00196(14) 0.00224(16) -0.00064(14)

loop_
_atom_type_symbol
_atom_type_description
_atom_type_scat_dispersion_real
_atom_type_scat_dispersion_imag
_atom_type_scat_source
C C 0.0033 0.0016 'International Tables Vol C Tables 4.2.6.8 and 6.1.1.4'
H H 0.0000 0.0000 'International Tables Vol C Tables 4.2.6.8 and 6.1.1.4'
N N 0.0061 0.0033 'International Tables Vol C Tables 4.2.6.8 and 6.1.1.4'
O O 0.0106 0.0060 'International Tables Vol C Tables 4.2.6.8 and 6.1.1.4'
Cl Cl 0.1484 0.1585 'International Tables Vol C Tables 4.2.6.8 and 6.1.1.4'
Ti Ti 0.2776 0.4457 'International Tables Vol C Tables 4.2.6.8 and 6.1.1.4'

loop_
_geom_angle_atom_site_label_1
_geom_angle_atom_site_label_2
_geom_angle_atom_site_label_3
_geom_angle
O2 C1 C6 122.5(2)
O2 C1 C2 119.2(3)
C6 C1 C2 118.3(3)
C3 C2 C1 121.0(3)
C3 C2 Cl1 121.2(3)
C1 C2 Cl1 117.8(3)
C4 C3 C2 120.1(3)
C4 C3 H3 120.0
C2 C3 H3 120.0
C3 C4 C5 120.0(3)
C3 C4 H4 120.0
C5 C4 H4 120.0
C4 C5 C6 120.6(4)
C4 C5 H5 119.7
C6 C5 H5 119.7
C1 C6 C5 120.0(3)
C1 C6 C7 118.7(2)
C5 C6 C7 121.2(3)
N1 C7 C6 111.7(2)
N1 C7 H7A 109.3
C6 C7 H7A 109.3
N1 C7 H7B 109.3
C6 C7 H7B 109.3
H7A C7 H7B 107.9
N1 C8 C9 109.7(2)
N1 C8 H8A 109.7
C9 C8 H8A 109.7
N1 C8 H8B 109.7
C9 C8 H8B 109.7
H8A C8 H8B 108.2
N2 C9 C8 107.83(19)
N2 C9 H9A 110.1
C8 C9 H9A 110.1
N2 C9 H9B 110.1
C8 C9 H9B 110.1
H9A C9 H9B 108.5
N2 C10 C11 110.0(2)
N2 C10 H10A 109.7
C11 C10 H10A 109.7
N2 C10 H10B 109.7
C11 C10 H10B 109.7
H10A C10 H10B 108.2
C12 C11 C16 119.6(2)
C12 C11 C10 121.3(2)
C16 C11 C10 119.1(2)
C13 C12 C11 121.1(3)
C13 C12 H12 119.5
C11 C12 H12 119.5
C14 C13 C12 120.2(3)
C14 C13 H13 119.9
C12 C13 H13 119.9
C13 C14 C15 119.2(3)
C13 C14 H14 120.4
C15 C14 H14 120.4
C14 C15 C16 122.1(3)
C14 C15 Cl2 118.8(2)
C16 C15 Cl2 119.08(19)
O3 C16 C15 120.7(2)
O3 C16 C11 121.5(2)
C15 C16 C11 117.8(2)
O4 C17 C18 110.1(2)
O4 C17 C19 108.9(2)
C18 C17 C19 112.4(3)
O4 C17 H17 108.4
C18 C17 H17 108.4
C19 C17 H17 108.4
C17 C18 H18A 109.5
C17 C18 H18B 109.5
H18A C18 H18B 109.5
C17 C18 H18C 109.5
H18A C18 H18C 109.5
H18B C18 H18C 109.5
C17 C19 H19A 109.5
C17 C19 H19B 109.5
H19A C19 H19B 109.5
C17 C19 H19C 109.5
H19A C19 H19C 109.5
H19B C19 H19C 109.5
O5 C20 C25 121.7(2)
O5 C20 C21 120.0(2)
C25 C20 C21 118.3(2)
C22 C21 C20 121.3(2)
C22 C21 Cl3 120.5(2)
C20 C21 Cl3 118.2(2)
C23 C22 C21 119.9(2)
C23 C22 H22 120.1
C21 C22 H22 120.1
C22 C23 C24 119.6(2)
C22 C23 H23 120.2
C24 C23 H23 120.2
C25 C24 C23 120.9(3)
C25 C24 H24 119.6
C23 C24 H24 119.6
C24 C25 C20 120.0(2)
C24 C25 C26 121.1(2)
C20 C25 C26 118.8(2)
N3 C26 C25 111.9(2)
N3 C26 H26A 109.2
C25 C26 H26A 109.2
N3 C26 H26B 109.2
C25 C26 H26B 109.2
H26A C26 H26B 107.9
N3 C27 C28 109.7(2)
N3 C27 H27A 109.7
C28 C27 H27A 109.7
N3 C27 H27B 109.7
C28 C27 H27B 109.7
H27A C27 H27B 108.2
N4 C28 C27 107.95(19)
N4 C28 H28A 110.1
C27 C28 H28A 110.1
N4 C28 H28B 110.1
C27 C28 H28B 110.1
H28A C28 H28B 108.4
N4 C29 C30 109.9(2)
N4 C29 H29A 109.7
C30 C29 H29A 109.7
N4 C29 H29B 109.7
C30 C29 H29B 109.7
H29A C29 H29B 108.2
C31 C30 C35 119.4(3)
C31 C30 C29 122.0(3)
C35 C30 C29 118.6(2)
C32 C31 C30 121.1(3)
C32 C31 H31 119.5
C30 C31 H31 119.5
C33 C32 C31 120.2(3)
C33 C32 H32 119.9
C31 C32 H32 119.9
C32 C33 C34 119.2(3)
C32 C33 H33 120.4
C34 C33 H33 120.4
C33 C34 C35 121.9(3)
C33 C34 Cl4 119.0(2)
C35 C34 Cl4 119.1(2)
O6 C35 C34 121.1(2)
O6 C35 C30 120.8(2)
C34 C35 C30 118.1(2)
O7 C36 C37 109.3(3)
O7 C36 C38 108.8(2)
C37 C36 C38 112.6(3)
O7 C36 H36 108.7
C37 C36 H36 108.7
C38 C36 H36 108.7
C36 C37 H37A 109.5
C36 C37 H37B 109.5
H37A C37 H37B 109.5
C36 C37 H37C 109.5
H37A C37 H37C 109.5
H37B C37 H37C 109.5
C36 C38 H38A 109.5
C36 C38 H38B 109.5
H38A C38 H38B 109.5
C36 C38 H38C 109.5
H38A C38 H38C 109.5
H38B C38 H38C 109.5
O8 C39 C40 94.3(11)
O8 C39 H39A 112.9
C40 C39 H39A 112.9
O8 C39 H39B 112.9
C40 C39 H39B 112.9
H39A C39 H39B 110.3
C39 C40 H40A 109.5
C39 C40 H40B 109.5
H40A C40 H40B 109.5
C39 C40 H40C 109.5
H40A C40 H40C 109.5
H40B C40 H40C 109.5
O8 C41 C42 109.1(13)
O8 C41 H41A 109.9
C42 C41 H41A 109.9
O8 C41 H41B 109.9
C42 C41 H41B 109.9
H41A C41 H41B 108.3
C41 C42 H42A 109.5
C41 C42 H42B 109.5
H42A C42 H42B 109.5
C41 C42 H42C 109.5
H42A C42 H42C 109.5
H42B C42 H42C 109.5
C8 N1 C7 112.1(2)
C8 N1 Ti1 113.89(15)
C7 N1 Ti1 114.41(17)
C8 N1 H1N 110(2)
C7 N1 H1N 108(2)
Ti1 N1 H1N 97(2)
C9 N2 C10 111.95(18)
C9 N2 Ti1 107.85(14)
C10 N2 Ti1 112.77(15)
C27 N3 C26 112.3(2)
C27 N3 Ti2 114.41(15)
C26 N3 Ti2 113.95(16)
C27 N3 H3N 110(2)
C26 N3 H3N 112(2)
Ti2 N3 H3N 93(2)
C28 N4 C29 113.18(19)
C28 N4 Ti2 107.62(15)
C29 N4 Ti2 113.02(15)
C28 N4 H4N 104.9(19)
C29 N4 H4N 112.4(19)
Ti2 N4 H4N 105.1(19)
Ti1 O1 Ti2 150.91(9)
C1 O2 Ti1 138.70(17)
C16 O3 Ti1 133.42(15)
C17 O4 Ti1 132.88(15)
C20 O5 Ti2 138.04(15)
C35 O6 Ti2 130.94(15)
C36 O7 Ti2 134.22(16)
C39 O8 C41 103.8(11)
O1 Ti1 O4 93.37(7)
O1 Ti1 O3 99.47(7)
O4 Ti1 O3 103.87(8)
O1 Ti1 O2 165.79(8)
O4 Ti1 O2 93.13(7)
O3 Ti1 O2 91.21(8)
O1 Ti1 N1 85.14(7)
O4 Ti1 N1 96.52(8)
O3 Ti1 N1 158.73(8)
O2 Ti1 N1 81.58(8)
O1 Ti1 N2 84.66(7)
O4 Ti1 N2 172.08(8)
O3 Ti1 N2 84.04(7)
O2 Ti1 N2 87.18(7)
N1 Ti1 N2 75.68(8)
O1 Ti2 O7 92.46(7)
O1 Ti2 O6 99.30(7)
O7 Ti2 O6 104.89(8)
O1 Ti2 O5 165.56(8)
O7 Ti2 O5 94.37(7)
O6 Ti2 O5 91.23(7)
O1 Ti2 N3 84.36(7)
O7 Ti2 N3 95.32(8)
O6 Ti2 N3 159.22(8)
O5 Ti2 N3 82.35(7)
O1 Ti2 N4 85.38(7)
O7 Ti2 N4 170.51(8)
O6 Ti2 N4 84.59(8)
O5 Ti2 N4 85.80(7)
N3 Ti2 N4 75.29(8)

loop_
_geom_bond_atom_site_label_1
_geom_bond_atom_site_label_2
_geom_bond_distance
C1 O2 1.328(3)
C1 C6 1.392(4)
C1 C2 1.408(4)
C2 C3 1.380(5)
C2 Cl1 1.737(4)
C3 C4 1.376(6)
C3 H3 0.9500
C4 C5 1.380(5)
C4 H4 0.9500
C5 C6 1.397(4)
C5 H5 0.9500
C6 C7 1.506(4)
C7 N1 1.485(3)
C7 H7A 0.9900
C7 H7B 0.9900
C8 N1 1.483(4)
C8 C9 1.505(3)
C8 H8A 0.9900
C8 H8B 0.9900
C9 N2 1.479(3)
C9 H9A 0.9900
C9 H9B 0.9900
C10 N2 1.482(3)
C10 C11 1.506(4)
C10 H10A 0.9900
C10 H10B 0.9900
C11 C12 1.395(4)
C11 C16 1.403(4)
C12 C13 1.376(5)
C12 H12 0.9500
C13 C14 1.376(5)
C13 H13 0.9500
C14 C15 1.385(4)
C14 H14 0.9500
C15 C16 1.395(3)
C15 Cl2 1.733(3)
C16 O3 1.332(3)
C17 O4 1.419(3)
C17 C18 1.485(5)
C17 C19 1.509(4)
C17 H17 1.0000
C18 H18A 0.9800
C18 H18B 0.9800
C18 H18C 0.9800
C19 H19A 0.9800
C19 H19B 0.9800
C19 H19C 0.9800
C20 O5 1.334(3)
C20 C25 1.399(4)
C20 C21 1.406(3)
C21 C22 1.388(4)
C21 Cl3 1.730(3)
C22 C23 1.381(4)
C22 H22 0.9500
C23 C24 1.393(4)
C23 H23 0.9500
C24 C25 1.391(3)
C24 H24 0.9500
C25 C26 1.505(3)
C26 N3 1.487(3)
C26 H26A 0.9900
C26 H26B 0.9900
C27 N3 1.486(3)
C27 C28 1.506(4)
C27 H27A 0.9900
C27 H27B 0.9900
C28 N4 1.474(3)
C28 H28A 0.9900
C28 H28B 0.9900
C29 N4 1.478(3)
C29 C30 1.502(4)
C29 H29A 0.9900
C29 H29B 0.9900
C30 C31 1.398(4)
C30 C35 1.405(4)
C31 C32 1.382(5)
C31 H31 0.9500
C32 C33 1.374(5)
C32 H32 0.9500
C33 C34 1.392(4)
C33 H33 0.9500
C34 C35 1.396(4)
C34 Cl4 1.739(3)
C35 O6 1.339(3)
C36 O7 1.423(3)
C36 C37 1.482(5)
C36 C38 1.502(4)
C36 H36 1.0000
C37 H37A 0.9800
C37 H37B 0.9800
C37 H37C 0.9800
C38 H38A 0.9800
C38 H38B 0.9800
C38 H38C 0.9800
C39 O8 1.426(13)
C39 C40 1.47(2)
C39 H39A 0.9900
C39 H39B 0.9900
C40 H40A 0.9800
C40 H40B 0.9800
C40 H40C 0.9800
C41 O8 1.442(14)
C41 C42 1.50(2)
C41 H41A 0.9900
C41 H41B 0.9900
C42 H42A 0.9800
C42 H42B 0.9800
C42 H42C 0.9800
N1 Ti1 2.221(2)
N1 H1N 0.80(3)
N2 Ti1 2.258(2)
N3 Ti2 2.217(2)
N3 H3N 0.79(3)
N4 Ti2 2.253(2)
N4 H4N 0.88(3)
O1 Ti1 1.8345(15)
O1 Ti2 1.8406(15)
O2 Ti1 1.9285(17)
O3 Ti1 1.8895(17)
O4 Ti1 1.8588(17)
O5 Ti2 1.9272(16)
O6 Ti2 1.8953(17)
O7 Ti2 1.8456(17)
